data_4134797
loop_
_publ_author_name
'Walker, Morgan M.'
'Koronkiewicz, Brian'
'Chen, Shuming'
'Houk, K. N.'
'Mayer, James M.'
'Ellman, Jonathan A.'

_publ_section_title
;
 Highly Diastereoselective Functionalization of Piperidines by Photoredox
 Catalyzed \a-Amino C-H Arylation and Epimerization.
;
_journal_name_full 'Journal of the American Chemical Society'
_journal_paper_doi 10.1021/jacs.9b13165
_journal_year 2020
_chemical_formula_moiety 'C6 H2 N3 O9 S, C16 H26 N, 0.5(C7 H8)'
_chemical_formula_sum 'C25.5 H32 N4 O9 S'
_chemical_formula_weight 570.61
_space_group_crystal_system monoclinic
_space_group_IT_number 14
_space_group_name_Hall '-P 2ybc'
_space_group_name_H-M_alt 'P 1 21/c 1'
_atom_sites_solution_hydrogens mixed
_atom_sites_solution_primary SHELXT
_atom_sites_solution_secondary difmap
_audit_creation_method SHELXL-2014/7
_cell_angle_alpha 90
_cell_angle_beta 90.1140(10)
_cell_angle_gamma 90
_cell_formula_units_Z 4
_cell_length_a 8.09190(10)
_cell_length_b 21.6444(3)
_cell_length_c 15.4490(2)
_cell_measurement_reflns_used 41131
_cell_measurement_temperature 93(2)
_cell_measurement_theta_max 66.5540
_cell_measurement_theta_min 3.0680
_cell_volume 2705.80(6)
_computing_cell_refinement 'CrysAlisPro 1.171.40.67a (Rigaku OD, 2019)'
_computing_data_collection 'CrysAlisPro 1.171.40.67a (Rigaku OD, 2019)'
_computing_data_reduction 'CrysAlisPro 1.171.40.67a (Rigaku OD, 2019)'
_computing_molecular_graphics 'Olex2 (Dolomanov et al., 2009)'
_computing_publication_material 'CIFTAB-2014/2 (Sheldrick, 2014)'
_computing_structure_refinement 'SHELXL-2014/7 (Sheldrick, 2014)'
_computing_structure_solution 'SHELXT-2014/5 (Sheldrick, 2014)'
_diffrn_ambient_temperature 93(2)
_diffrn_detector_area_resol_mean 22.2
_diffrn_measured_fraction_theta_full 1.000
_diffrn_measured_fraction_theta_max 0.999
_diffrn_measurement_device_type 'Rigaku Saturn 944+ CCD'
_diffrn_measurement_method \w
_diffrn_radiation_type CuK\a
_diffrn_radiation_wavelength 1.54184
_diffrn_reflns_av_R_equivalents 0.1818
_diffrn_reflns_av_unetI/netI 0.0472
_diffrn_reflns_Laue_measured_fraction_full 1.000
_diffrn_reflns_Laue_measured_fraction_max 0.999
_diffrn_reflns_limit_h_max 9
_diffrn_reflns_limit_h_min -9
_diffrn_reflns_limit_k_max 25
_diffrn_reflns_limit_k_min -25
_diffrn_reflns_limit_l_max 18
_diffrn_reflns_limit_l_min 0
_diffrn_reflns_number 4779
_diffrn_reflns_point_group_measured_fraction_full 1.000
_diffrn_reflns_point_group_measured_fraction_max 0.999
_diffrn_reflns_theta_full 66.639
_diffrn_reflns_theta_max 66.639
_diffrn_reflns_theta_min 3.515
_diffrn_source 'microfocus rotating anode'
_exptl_absorpt_coefficient_mu 1.583
_exptl_absorpt_correction_type none
_exptl_crystal_colour Colorless
_exptl_crystal_density_diffrn 1.401
_exptl_crystal_description Block
_exptl_crystal_F_000 1204
_exptl_crystal_size_max 0.220
_exptl_crystal_size_mid 0.180
_exptl_crystal_size_min 0.160
_refine_diff_density_max 0.500
_refine_diff_density_min -0.469
_refine_diff_density_rms 0.067
_refine_ls_extinction_method none
_refine_ls_goodness_of_fit_ref 1.112
_refine_ls_hydrogen_treatment mixed
_refine_ls_matrix_type full
_refine_ls_number_parameters 384
_refine_ls_number_reflns 4779
_refine_ls_number_restraints 87
_refine_ls_restrained_S_all 1.109
_refine_ls_R_factor_all 0.0612
_refine_ls_R_factor_gt 0.0581
_refine_ls_shift/su_max 0.000
_refine_ls_shift/su_mean 0.000
_refine_ls_structure_factor_coef Fsqd
_refine_ls_weighting_details 'w=1/[\s^2^(Fo^2^)+(0.0503P)^2^+4.8493P] where P=(Fo^2^+2Fc^2^)/3'
_refine_ls_weighting_scheme calc
_refine_ls_wR_factor_gt 0.1486
_refine_ls_wR_factor_ref 0.1509
_reflns_Friedel_coverage 0.000
_reflns_number_gt 4483
_reflns_number_total 4779
_reflns_threshold_expression 'I > 2\s(I)'
_cod_data_source_file ja9b13165_si_004.cif
_cod_data_source_block 007a-20018
_cod_original_sg_symbol_H-M 'P 21/c'
_cod_original_formula_sum 'C25.50 H32 N4 O9 S'
_cod_database_code 4134797
_shelx_shelxl_version_number 2014/7
_shelx_space_group_comment
; 
The symmetry employed for this shelxl refinement is uniquely defined 
by the following loop, which should always be used as a source of 
symmetry information in preference to the above space-group names. 
They are only intended as comments. 
;
_shelx_estimated_absorpt_t_min 0.722
_shelx_estimated_absorpt_t_max 0.786

loop_
_space_group_symop_operation_xyz
'x, y, z'
'-x, y+1/2, -z+1/2'
'-x, -y, -z'
'x, -y-1/2, z-1/2'

loop_
_atom_site_label
_atom_site_type_symbol
_atom_site_fract_x
_atom_site_fract_y
_atom_site_fract_z
_atom_site_U_iso_or_equiv
_atom_site_adp_type
_atom_site_occupancy
_atom_site_site_symmetry_order
_atom_site_calc_flag
_atom_site_refinement_flags_posn
_atom_site_refinement_flags_adp
_atom_site_refinement_flags_occupancy
_atom_site_disorder_assembly
_atom_site_disorder_group
S1 S 0.22499(11) 0.87279(4) 1.01892(5) 0.0238(2) Uani 1 1 d . . . . .
O1 O 0.2968(3) 0.84645(12) 0.94266(15) 0.0288(6) Uani 1 1 d . . . . .
O2 O 0.0561(3) 0.85579(13) 1.03446(19) 0.0352(6) Uani 1 1 d . . . . .
O3 O 0.3277(4) 0.86797(12) 1.09595(17) 0.0322(6) Uani 1 1 d . . . . .
O4 O 0.4356(3) 0.98881(14) 1.17821(17) 0.0369(7) Uani 1 1 d . . . . .
O5 O 0.1719(3) 0.97297(13) 1.18842(16) 0.0337(6) Uani 1 1 d . . . . .
O6 O 0.3264(3) 1.18041(12) 0.99070(18) 0.0339(6) Uani 1 1 d . . . . .
O7 O 0.2508(3) 1.16213(12) 0.85873(17) 0.0329(6) Uani 1 1 d . . . . .
O8 O 0.0212(3) 0.90471(13) 0.85420(18) 0.0357(6) Uani 1 1 d . . . . .
O9 O 0.2153(4) 0.94062(15) 0.77269(18) 0.0482(8) Uani 1 1 d . . . . .
N2 N 0.2968(4) 0.98434(14) 1.14788(19) 0.0274(7) Uani 1 1 d . . . . .
N3 N 0.2833(4) 1.14609(14) 0.93266(19) 0.0269(7) Uani 1 1 d . . . . .
N4 N 0.1414(4) 0.93734(15) 0.8408(2) 0.0299(7) Uani 1 1 d . . . . .
C17 C 0.2251(4) 0.95518(16) 0.9950(2) 0.0222(7) Uani 1 1 d . . . . .
C18 C 0.1975(4) 0.97796(17) 0.9116(2) 0.0244(7) Uani 1 1 d . . . . .
C19 C 0.2173(4) 1.03955(16) 0.8889(2) 0.0247(7) Uani 1 1 d . . . . .
H19 H 0.1971 1.0534 0.8315 0.030 Uiso 1 1 calc R U . . .
C20 C 0.2676(4) 1.07998(16) 0.9529(2) 0.0246(7) Uani 1 1 d . . . . .
C21 C 0.2982(4) 1.06111(16) 1.0361(2) 0.0255(7) Uani 1 1 d . . . . .
H21 H 0.3336 1.0896 1.0791 0.031 Uiso 1 1 calc R U . . .
C22 C 0.2758(4) 0.99940(16) 1.0554(2) 0.0235(7) Uani 1 1 d . . . . .
N1 N 0.1891(4) 0.73039(14) 0.72043(18) 0.0239(6) Uani 1 1 d . . . . .
H1 H 0.217(5) 0.698(2) 0.681(3) 0.035(11) Uiso 1 1 d . . . . .
C1 C 0.1032(5) 0.77553(18) 0.6611(2) 0.0295(8) Uani 1 1 d . . . . .
H1A H 0.0672 0.8120 0.6947 0.035 Uiso 1 1 calc R U . . .
H1B H 0.0038 0.7558 0.6358 0.035 Uiso 1 1 calc R U . . .
C2 C 0.2172(5) 0.79589(17) 0.5892(2) 0.0297(8) Uani 1 1 d . . . . .
H2A H 0.1612 0.8281 0.5544 0.036 Uiso 1 1 calc R U . . .
H2B H 0.2395 0.7603 0.5508 0.036 Uiso 1 1 calc R U . . .
C3 C 0.3815(5) 0.82150(17) 0.6226(2) 0.0264(8) Uani 1 1 d . . . . .
H3 H 0.3584 0.8601 0.6560 0.032 Uiso 1 1 calc R U . . .
C4 C 0.4630(4) 0.77417(17) 0.6844(2) 0.0241(7) Uani 1 1 d . . . . .
H4 H 0.4796 0.7351 0.6509 0.029 Uiso 1 1 calc R U . . .
C5 C 0.3464(4) 0.75913(17) 0.7601(2) 0.0241(7) Uani 1 1 d . . . . .
H5 H 0.3147 0.7989 0.7885 0.029 Uiso 1 1 calc R U . . .
C6 C 0.4920(5) 0.83787(19) 0.5470(2) 0.0332(9) Uani 1 1 d . . . . .
H6A H 0.5294 0.7999 0.5185 0.050 Uiso 1 1 calc R U . . .
H6B H 0.5879 0.8611 0.5679 0.050 Uiso 1 1 calc R U . . .
H6C H 0.4300 0.8632 0.5055 0.050 Uiso 1 1 calc R U . . .
C7 C 0.6334(5) 0.79547(18) 0.7162(2) 0.0293(8) Uani 1 1 d . . . . .
H7A H 0.6816 0.7625 0.7528 0.035 Uiso 1 1 calc R U . . .
H7B H 0.7064 0.8008 0.6654 0.035 Uiso 1 1 calc R U . . .
C8 C 0.6324(5) 0.8554(2) 0.7676(3) 0.0411(10) Uani 1 1 d . . . . .
H8A H 0.5904 0.8889 0.7311 0.062 Uiso 1 1 calc R U . . .
H8B H 0.7451 0.8651 0.7866 0.062 Uiso 1 1 calc R U . . .
H8C H 0.5610 0.8507 0.8183 0.062 Uiso 1 1 calc R U . . .
C9 C 0.4164(5) 0.71642(18) 0.8293(2) 0.0277(8) Uani 1 1 d . . . . .
H9A H 0.5137 0.7368 0.8557 0.033 Uiso 1 1 calc R U . . .
H9B H 0.3324 0.7116 0.8753 0.033 Uiso 1 1 calc R U . . .
C10 C 0.4681(5) 0.65245(18) 0.7991(2) 0.0317(9) Uani 1 1 d . . . . .
H10A H 0.5531 0.6563 0.7543 0.048 Uiso 1 1 calc R U . . .
H10B H 0.3720 0.6307 0.7752 0.048 Uiso 1 1 calc R U . . .
H10C H 0.5126 0.6291 0.8482 0.048 Uiso 1 1 calc R U . . .
C11 C 0.0731(4) 0.70589(18) 0.7856(2) 0.0253(8) Uani 1 1 d . . . . .
C12 C 0.0262(5) 0.64511(19) 0.7774(2) 0.0310(8) Uani 1 1 d . . . . .
H12 H 0.0653 0.6209 0.7304 0.037 Uiso 1 1 calc R U . . .
C13 C -0.0786(5) 0.6197(2) 0.8384(3) 0.0388(10) Uani 1 1 d . . . . .
H13 H -0.1110 0.5777 0.8339 0.047 Uiso 1 1 calc R U . . .
C14 C -0.1359(5) 0.6557(2) 0.9057(3) 0.0381(10) Uani 1 1 d . . . . .
H14 H -0.2075 0.6384 0.9478 0.046 Uiso 1 1 calc R U . . .
C15 C -0.0892(5) 0.7171(2) 0.9119(3) 0.0352(9) Uani 1 1 d . . . . .
H15 H -0.1302 0.7418 0.9579 0.042 Uiso 1 1 calc R U . . .
C16 C 0.0168(5) 0.7428(2) 0.8517(2) 0.0304(8) Uani 1 1 d . . . . .
H16 H 0.0499 0.7848 0.8560 0.036 Uiso 1 1 calc R U . . .
C23 C 0.757(3) 1.0071(14) 0.5665(17) 0.163(9) Uani 0.5 1 d . U P A -1
H23A H 0.7490 1.0071 0.6298 0.244 Uiso 0.5 1 calc R U P A -1
H23B H 0.8254 0.9721 0.5479 0.244 Uiso 0.5 1 calc R U P A -1
H23C H 0.8086 1.0458 0.5473 0.244 Uiso 0.5 1 calc R U P A -1
C24 C 0.5835(13) 1.0014(6) 0.5266(9) 0.102(4) Uani 0.5 1 d G U P A -1
C25 C 0.5465(15) 0.9999(5) 0.4388(8) 0.096(4) Uani 0.5 1 d G U P A -1
H25 H 0.6321 1.0047 0.3973 0.116 Uiso 0.5 1 calc R U P A -1
C26 C 0.3842(18) 0.9914(4) 0.4116(6) 0.095(4) Uani 0.5 1 d G U P A -1
H26 H 0.3589 0.9903 0.3515 0.114 Uiso 0.5 1 calc R U P A -1
C27 C 0.2590(13) 0.9844(4) 0.4723(9) 0.106(4) Uani 0.5 1 d G U P A -1
H27 H 0.1481 0.9786 0.4537 0.128 Uiso 0.5 1 calc R U P A -1
C28 C 0.2961(14) 0.9859(4) 0.5601(8) 0.102(4) Uani 0.5 1 d G U P A -1
H28 H 0.2105 0.9812 0.6016 0.123 Uiso 0.5 1 calc R U P A -1
C29 C 0.4583(17) 0.9944(5) 0.5873(6) 0.088(4) Uani 0.5 1 d G U P A -1
H29 H 0.4836 0.9955 0.6474 0.106 Uiso 0.5 1 calc R U P A -1

loop_
_atom_site_aniso_label
_atom_site_aniso_U_11
_atom_site_aniso_U_22
_atom_site_aniso_U_33
_atom_site_aniso_U_23
_atom_site_aniso_U_13
_atom_site_aniso_U_12
S1 0.0249(4) 0.0230(4) 0.0234(4) 0.0003(3) 0.0005(3) 0.0006(3)
O1 0.0321(14) 0.0278(13) 0.0264(13) -0.0029(10) -0.0021(11) 0.0043(12)
O2 0.0259(14) 0.0306(14) 0.0492(17) 0.0033(13) 0.0085(12) -0.0040(11)
O3 0.0437(16) 0.0257(14) 0.0273(13) 0.0026(11) 0.0009(12) 0.0037(12)
O4 0.0358(16) 0.0444(17) 0.0303(14) -0.0001(12) -0.0107(12) 0.0011(13)
O5 0.0382(15) 0.0365(15) 0.0264(13) 0.0012(11) 0.0082(12) 0.0002(13)
O6 0.0364(15) 0.0246(13) 0.0409(15) -0.0042(12) 0.0024(13) -0.0040(11)
O7 0.0374(15) 0.0315(14) 0.0298(14) 0.0082(11) 0.0022(12) -0.0023(12)
O8 0.0327(15) 0.0332(15) 0.0411(16) -0.0012(12) -0.0099(12) -0.0045(12)
O9 0.062(2) 0.0552(19) 0.0275(15) -0.0118(13) 0.0050(15) -0.0120(17)
N2 0.0331(17) 0.0245(15) 0.0246(15) -0.0027(12) -0.0005(14) 0.0009(14)
N3 0.0228(15) 0.0275(16) 0.0303(16) 0.0003(13) 0.0043(13) -0.0013(13)
N4 0.0334(17) 0.0289(17) 0.0273(16) -0.0019(13) -0.0056(14) 0.0014(14)
C17 0.0174(16) 0.0251(17) 0.0241(17) -0.0003(14) -0.0004(14) -0.0004(14)
C18 0.0232(17) 0.0277(18) 0.0222(17) -0.0048(14) -0.0015(14) -0.0008(15)
C19 0.0239(17) 0.0295(19) 0.0207(16) 0.0040(14) -0.0012(14) 0.0012(15)
C20 0.0238(17) 0.0228(17) 0.0271(17) -0.0012(14) 0.0026(14) -0.0005(14)
C21 0.0223(16) 0.0270(19) 0.0271(18) -0.0047(14) 0.0029(15) -0.0020(15)
C22 0.0191(16) 0.0268(18) 0.0246(17) -0.0016(14) 0.0024(14) 0.0006(15)
N1 0.0249(15) 0.0239(15) 0.0228(14) -0.0017(12) -0.0020(12) 0.0006(12)
C1 0.0278(19) 0.029(2) 0.031(2) 0.0016(16) -0.0080(16) 0.0032(16)
C2 0.035(2) 0.0280(19) 0.0257(18) 0.0009(15) -0.0056(16) 0.0015(17)
C3 0.0305(19) 0.0230(18) 0.0256(18) -0.0041(15) -0.0034(15) -0.0007(15)
C4 0.0247(17) 0.0261(18) 0.0216(17) -0.0024(14) -0.0007(14) 0.0003(15)
C5 0.0211(16) 0.0288(19) 0.0224(17) -0.0053(15) -0.0042(14) -0.0016(15)
C6 0.042(2) 0.029(2) 0.0285(19) -0.0009(16) 0.0028(17) -0.0025(18)
C7 0.0244(18) 0.034(2) 0.0295(19) -0.0056(16) 0.0005(15) -0.0041(16)
C8 0.031(2) 0.051(3) 0.042(2) -0.017(2) -0.0021(18) -0.0097(19)
C9 0.0239(17) 0.036(2) 0.0234(18) 0.0001(16) -0.0001(14) -0.0024(16)
C10 0.033(2) 0.035(2) 0.0270(19) 0.0055(16) -0.0010(16) 0.0063(17)
C11 0.0189(16) 0.034(2) 0.0231(17) -0.0014(15) -0.0012(14) 0.0008(15)
C12 0.0302(19) 0.035(2) 0.0281(19) -0.0051(17) -0.0006(16) -0.0026(17)
C13 0.038(2) 0.043(2) 0.035(2) -0.0004(19) 0.0048(18) -0.0093(19)
C14 0.027(2) 0.056(3) 0.031(2) 0.0033(19) 0.0039(17) -0.0028(19)
C15 0.0284(19) 0.048(3) 0.029(2) -0.0073(18) -0.0008(16) 0.0077(18)
C16 0.0267(18) 0.036(2) 0.0280(19) -0.0018(16) -0.0008(15) 0.0011(17)
C23 0.163(11) 0.15(2) 0.174(16) -0.001(15) -0.047(11) 0.002(11)
C24 0.143(9) 0.042(7) 0.121(8) -0.011(6) -0.033(7) 0.017(7)
C25 0.155(10) 0.027(7) 0.107(8) -0.004(6) -0.023(7) 0.020(7)
C26 0.157(10) 0.028(6) 0.100(8) -0.008(6) -0.032(7) 0.020(7)
C27 0.148(10) 0.034(6) 0.136(8) -0.010(6) -0.037(8) 0.030(7)
C28 0.145(9) 0.039(6) 0.123(8) -0.016(6) -0.029(7) 0.031(7)
C29 0.147(9) 0.031(7) 0.086(8) -0.008(5) -0.035(7) 0.021(6)

loop_
_atom_type_symbol
_atom_type_description
_atom_type_scat_dispersion_real
_atom_type_scat_dispersion_imag
_atom_type_scat_source
C C 0.0181 0.0091 'International Tables Vol C Tables 4.2.6.8 and 6.1.1.4'
H H 0.0000 0.0000 'International Tables Vol C Tables 4.2.6.8 and 6.1.1.4'
N N 0.0311 0.0180 'International Tables Vol C Tables 4.2.6.8 and 6.1.1.4'
O O 0.0492 0.0322 'International Tables Vol C Tables 4.2.6.8 and 6.1.1.4'
S S 0.3331 0.5567 'International Tables Vol C Tables 4.2.6.8 and 6.1.1.4'

loop_
_geom_angle_atom_site_label_1
_geom_angle_atom_site_label_2
_geom_angle_atom_site_label_3
_geom_angle
_geom_angle_site_symmetry_1
_geom_angle_site_symmetry_3
_geom_angle_publ_flag
O1 S1 O2 115.02(17) . . ?
O1 S1 O3 114.36(15) . . ?
O2 S1 O3 112.80(17) . . ?
O1 S1 C17 102.85(15) . . ?
O2 S1 C17 106.58(16) . . ?
O3 S1 C17 103.66(15) . . ?
O5 N2 O4 125.8(3) . . ?
O5 N2 C22 116.7(3) . . ?
O4 N2 C22 117.3(3) . . ?
O6 N3 O7 125.2(3) . . ?
O6 N3 C20 117.6(3) . . ?
O7 N3 C20 117.2(3) . . ?
O9 N4 O8 125.1(3) . . ?
O9 N4 C18 117.2(3) . . ?
O8 N4 C18 117.7(3) . . ?
C18 C17 C22 114.8(3) . . ?
C18 C17 S1 122.2(3) . . ?
C22 C17 S1 122.4(3) . . ?
C19 C18 C17 123.6(3) . . ?
C19 C18 N4 114.9(3) . . ?
C17 C18 N4 121.5(3) . . ?
C20 C19 C18 117.5(3) . . ?
C20 C19 H19 121.2 . . ?
C18 C19 H19 121.2 . . ?
C21 C20 C19 122.3(3) . . ?
C21 C20 N3 118.3(3) . . ?
C19 C20 N3 119.3(3) . . ?
C20 C21 C22 117.8(3) . . ?
C20 C21 H21 121.1 . . ?
C22 C21 H21 121.1 . . ?
C21 C22 C17 123.8(3) . . ?
C21 C22 N2 114.1(3) . . ?
C17 C22 N2 121.9(3) . . ?
C11 N1 C1 110.7(3) . . ?
C11 N1 C5 113.5(3) . . ?
C1 N1 C5 111.0(3) . . ?
C11 N1 H1 108(3) . . ?
C1 N1 H1 102(3) . . ?
C5 N1 H1 111(3) . . ?
N1 C1 C2 110.8(3) . . ?
N1 C1 H1A 109.5 . . ?
C2 C1 H1A 109.5 . . ?
N1 C1 H1B 109.5 . . ?
C2 C1 H1B 109.5 . . ?
H1A C1 H1B 108.1 . . ?
C1 C2 C3 112.9(3) . . ?
C1 C2 H2A 109.0 . . ?
C3 C2 H2A 109.0 . . ?
C1 C2 H2B 109.0 . . ?
C3 C2 H2B 109.0 . . ?
H2A C2 H2B 107.8 . . ?
C6 C3 C2 109.8(3) . . ?
C6 C3 C4 112.3(3) . . ?
C2 C3 C4 109.7(3) . . ?
C6 C3 H3 108.3 . . ?
C2 C3 H3 108.3 . . ?
C4 C3 H3 108.3 . . ?
C7 C4 C5 111.9(3) . . ?
C7 C4 C3 112.3(3) . . ?
C5 C4 C3 110.3(3) . . ?
C7 C4 H4 107.3 . . ?
C5 C4 H4 107.3 . . ?
C3 C4 H4 107.3 . . ?
C9 C5 C4 115.7(3) . . ?
C9 C5 N1 109.9(3) . . ?
C4 C5 N1 106.9(3) . . ?
C9 C5 H5 108.0 . . ?
C4 C5 H5 108.0 . . ?
N1 C5 H5 108.0 . . ?
C3 C6 H6A 109.5 . . ?
C3 C6 H6B 109.5 . . ?
H6A C6 H6B 109.5 . . ?
C3 C6 H6C 109.5 . . ?
H6A C6 H6C 109.5 . . ?
H6B C6 H6C 109.5 . . ?
C8 C7 C4 114.7(3) . . ?
C8 C7 H7A 108.6 . . ?
C4 C7 H7A 108.6 . . ?
C8 C7 H7B 108.6 . . ?
C4 C7 H7B 108.6 . . ?
H7A C7 H7B 107.6 . . ?
C7 C8 H8A 109.5 . . ?
C7 C8 H8B 109.5 . . ?
H8A C8 H8B 109.5 . . ?
C7 C8 H8C 109.5 . . ?
H8A C8 H8C 109.5 . . ?
H8B C8 H8C 109.5 . . ?
C10 C9 C5 116.1(3) . . ?
C10 C9 H9A 108.3 . . ?
C5 C9 H9A 108.3 . . ?
C10 C9 H9B 108.3 . . ?
C5 C9 H9B 108.3 . . ?
H9A C9 H9B 107.4 . . ?
C9 C10 H10A 109.5 . . ?
C9 C10 H10B 109.5 . . ?
H10A C10 H10B 109.5 . . ?
C9 C10 H10C 109.5 . . ?
H10A C10 H10C 109.5 . . ?
H10B C10 H10C 109.5 . . ?
C16 C11 C12 122.2(4) . . ?
C16 C11 N1 120.7(3) . . ?
C12 C11 N1 117.1(3) . . ?
C11 C12 C13 119.1(4) . . ?
C11 C12 H12 120.5 . . ?
C13 C12 H12 120.5 . . ?
C14 C13 C12 119.8(4) . . ?
C14 C13 H13 120.1 . . ?
C12 C13 H13 120.1 . . ?
C13 C14 C15 120.1(4) . . ?
C13 C14 H14 120.0 . . ?
C15 C14 H14 120.0 . . ?
C16 C15 C14 120.5(4) . . ?
C16 C15 H15 119.7 . . ?
C14 C15 H15 119.7 . . ?
C11 C16 C15 118.3(4) . . ?
C11 C16 H16 120.9 . . ?
C15 C16 H16 120.9 . . ?
C24 C23 H23A 109.5 . . ?
C24 C23 H23B 109.5 . . ?
H23A C23 H23B 109.5 . . ?
C24 C23 H23C 109.5 . . ?
H23A C23 H23C 109.5 . . ?
H23B C23 H23C 109.5 . . ?
C25 C24 C29 120.0 . . ?
C25 C24 C23 126.0(13) . . ?
C29 C24 C23 113.9(13) . . ?
C24 C25 C26 120.0 . . ?
C24 C25 H25 120.0 . . ?
C26 C25 H25 120.0 . . ?
C25 C26 C27 120.0 . . ?
C25 C26 H26 120.0 . . ?
C27 C26 H26 120.0 . . ?
C28 C27 C26 120.0 . . ?
C28 C27 H27 120.0 . . ?
C26 C27 H27 120.0 . . ?
C29 C28 C27 120.0 . . ?
C29 C28 H28 120.0 . . ?
C27 C28 H28 120.0 . . ?
C28 C29 C24 120.0 . . ?
C28 C29 H29 120.0 . . ?
C24 C29 H29 120.0 . . ?

loop_
_geom_bond_atom_site_label_1
_geom_bond_atom_site_label_2
_geom_bond_distance
_geom_bond_site_symmetry_2
_geom_bond_publ_flag
S1 O1 1.433(3) . ?
S1 O2 1.436(3) . ?
S1 O3 1.454(3) . ?
S1 C17 1.821(3) . ?
O4 N2 1.220(4) . ?
O5 N2 1.215(4) . ?
O6 N3 1.215(4) . ?
O7 N3 1.222(4) . ?
O8 N4 1.219(4) . ?
O9 N4 1.214(4) . ?
N2 C22 1.475(4) . ?
N3 C20 1.470(5) . ?
N4 C18 1.474(5) . ?
C17 C18 1.397(5) . ?
C17 C22 1.398(5) . ?
C18 C19 1.388(5) . ?
C19 C20 1.381(5) . ?
C19 H19 0.9500 . ?
C20 C21 1.370(5) . ?
C21 C22 1.380(5) . ?
C21 H21 0.9500 . ?
N1 C11 1.477(5) . ?
N1 C1 1.509(4) . ?
N1 C5 1.542(4) . ?
N1 H1 0.96(5) . ?
C1 C2 1.510(5) . ?
C1 H1A 0.9900 . ?
C1 H1B 0.9900 . ?
C2 C3 1.529(5) . ?
C2 H2A 0.9900 . ?
C2 H2B 0.9900 . ?
C3 C6 1.515(5) . ?
C3 C4 1.547(5) . ?
C3 H3 1.0000 . ?
C4 C7 1.534(5) . ?
C4 C5 1.538(5) . ?
C4 H4 1.0000 . ?
C5 C9 1.522(5) . ?
C5 H5 1.0000 . ?
C6 H6A 0.9800 . ?
C6 H6B 0.9800 . ?
C6 H6C 0.9800 . ?
C7 C8 1.521(6) . ?
C7 H7A 0.9900 . ?
C7 H7B 0.9900 . ?
C8 H8A 0.9800 . ?
C8 H8B 0.9800 . ?
C8 H8C 0.9800 . ?
C9 C10 1.520(5) . ?
C9 H9A 0.9900 . ?
C9 H9B 0.9900 . ?
C10 H10A 0.9800 . ?
C10 H10B 0.9800 . ?
C10 H10C 0.9800 . ?
C11 C16 1.375(5) . ?
C11 C12 1.375(6) . ?
C12 C13 1.382(6) . ?
C12 H12 0.9500 . ?
C13 C14 1.381(6) . ?
C13 H13 0.9500 . ?
C14 C15 1.385(6) . ?
C14 H14 0.9500 . ?
C15 C16 1.383(6) . ?
C15 H15 0.9500 . ?
C16 H16 0.9500 . ?
C23 C24 1.54(3) . ?
C23 H23A 0.9800 . ?
C23 H23B 0.9800 . ?
C23 H23C 0.9800 . ?
C24 C25 1.3900 . ?
C24 C29 1.3900 . ?
C25 C26 1.3900 . ?
C25 H25 0.9500 . ?
C26 C27 1.3900 . ?
C26 H26 0.9500 . ?
C27 C28 1.3900 . ?
C27 H27 0.9500 . ?
C28 C29 1.3900 . ?
C28 H28 0.9500 . ?
C29 H29 0.9500 . ?

loop_
_geom_hbond_atom_site_label_D
_geom_hbond_atom_site_label_H
_geom_hbond_atom_site_label_A
_geom_hbond_distance_DH
_geom_hbond_distance_HA
_geom_hbond_distance_DA
_geom_hbond_angle_DHA
_geom_hbond_site_symmetry_A
N1 H1 O3 0.96(5) 2.13(5) 3.082(4) 169(4) 4_575

loop_
_geom_torsion_atom_site_label_1
_geom_torsion_atom_site_label_2
_geom_torsion_atom_site_label_3
_geom_torsion_atom_site_label_4
_geom_torsion
_geom_torsion_site_symmetry_1
_geom_torsion_site_symmetry_2
_geom_torsion_site_symmetry_3
_geom_torsion_site_symmetry_4
_geom_torsion_publ_flag
O1 S1 C17 C18 35.4(3) . . . . ?
O2 S1 C17 C18 -85.9(3) . . . . ?
O3 S1 C17 C18 154.8(3) . . . . ?
O1 S1 C17 C22 -135.1(3) . . . . ?
O2 S1 C17 C22 103.6(3) . . . . ?
O3 S1 C17 C22 -15.7(3) . . . . ?
C22 C17 C18 C19 -0.3(5) . . . . ?
S1 C17 C18 C19 -171.5(3) . . . . ?
C22 C17 C18 N4 -179.2(3) . . . . ?
S1 C17 C18 N4 9.6(5) . . . . ?
O9 N4 C18 C19 49.4(5) . . . . ?
O8 N4 C18 C19 -128.1(4) . . . . ?
O9 N4 C18 C17 -131.6(4) . . . . ?
O8 N4 C18 C17 50.8(5) . . . . ?
C17 C18 C19 C20 0.2(6) . . . . ?
N4 C18 C19 C20 179.1(3) . . . . ?
C18 C19 C20 C21 0.3(5) . . . . ?
C18 C19 C20 N3 -177.4(3) . . . . ?
O6 N3 C20 C21 1.6(5) . . . . ?
O7 N3 C20 C21 -177.9(3) . . . . ?
O6 N3 C20 C19 179.4(3) . . . . ?
O7 N3 C20 C19 -0.2(5) . . . . ?
C19 C20 C21 C22 -0.6(5) . . . . ?
N3 C20 C21 C22 177.1(3) . . . . ?
C20 C21 C22 C17 0.4(5) . . . . ?
C20 C21 C22 N2 -174.7(3) . . . . ?
C18 C17 C22 C21 0.0(5) . . . . ?
S1 C17 C22 C21 171.2(3) . . . . ?
C18 C17 C22 N2 174.8(3) . . . . ?
S1 C17 C22 N2 -14.1(5) . . . . ?
O5 N2 C22 C21 106.6(4) . . . . ?
O4 N2 C22 C21 -68.2(4) . . . . ?
O5 N2 C22 C17 -68.7(4) . . . . ?
O4 N2 C22 C17 116.6(4) . . . . ?
C11 N1 C1 C2 -174.5(3) . . . . ?
C5 N1 C1 C2 58.4(4) . . . . ?
N1 C1 C2 C3 -53.9(4) . . . . ?
C1 C2 C3 C6 177.2(3) . . . . ?
C1 C2 C3 C4 53.3(4) . . . . ?
C6 C3 C4 C7 54.3(4) . . . . ?
C2 C3 C4 C7 176.7(3) . . . . ?
C6 C3 C4 C5 179.9(3) . . . . ?
C2 C3 C4 C5 -57.7(4) . . . . ?
C7 C4 C5 C9 -50.0(4) . . . . ?
C3 C4 C5 C9 -175.9(3) . . . . ?
C7 C4 C5 N1 -172.7(3) . . . . ?
C3 C4 C5 N1 61.4(4) . . . . ?
C11 N1 C5 C9 46.2(4) . . . . ?
C1 N1 C5 C9 171.8(3) . . . . ?
C11 N1 C5 C4 172.5(3) . . . . ?
C1 N1 C5 C4 -61.9(4) . . . . ?
C5 C4 C7 C8 -63.5(4) . . . . ?
C3 C4 C7 C8 61.3(4) . . . . ?
C4 C5 C9 C10 -60.3(4) . . . . ?
N1 C5 C9 C10 60.8(4) . . . . ?
C1 N1 C11 C16 -71.3(4) . . . . ?
C5 N1 C11 C16 54.4(4) . . . . ?
C1 N1 C11 C12 109.3(4) . . . . ?
C5 N1 C11 C12 -125.0(3) . . . . ?
C16 C11 C12 C13 -1.2(6) . . . . ?
N1 C11 C12 C13 178.2(3) . . . . ?
C11 C12 C13 C14 0.7(6) . . . . ?
C12 C13 C14 C15 0.3(6) . . . . ?
C13 C14 C15 C16 -0.9(6) . . . . ?
C12 C11 C16 C15 0.6(6) . . . . ?
N1 C11 C16 C15 -178.8(3) . . . . ?
C14 C15 C16 C11 0.5(6) . . . . ?
C29 C24 C25 C26 0.0 . . . . ?
C23 C24 C25 C26 176.7(18) . . . . ?
C24 C25 C26 C27 0.0 . . . . ?
C25 C26 C27 C28 0.0 . . . . ?
C26 C27 C28 C29 0.0 . . . . ?
C27 C28 C29 C24 0.0 . . . . ?
C25 C24 C29 C28 0.0 . . . . ?
C23 C24 C29 C28 -177.1(16) . . . . ?
